data_1000424
loop_
_publ_author_name
'Pierrard, A'
'de Kozak, A'
'Gredin, P'
'Renaudin, J'

_publ_section_title
;
The crystal structure of Pb7 Fe(II) Fe(III)6 F34: a new jarlite-type
compound
;
_journal_coden_ASTM ZAACAB
_journal_name_full
;
Zeitschrift fuer Anorganische und Allgemeine Chemie
;
_journal_page_first 1200
_journal_page_last 1204
_journal_paper_doi 10.1002/zaac.19966220716
_journal_volume 622
_journal_year 1996
_chemical_formula_structural 'Pb7 Fe7 F34'
_chemical_formula_sum 'F34 Fe7 Pb7'
_chemical_name_systematic 'Lead iron iron(III) fluoride (7/1/6/34)'
_space_group_IT_number 12
_symmetry_cell_setting monoclinic
_symmetry_Int_Tables_number 12
_symmetry_space_group_name_Hall '-C 2y'
_symmetry_space_group_name_H-M 'C 1 2/m 1'
_cell_angle_alpha 90
_cell_angle_beta 102.67(1)
_cell_angle_gamma 90
_cell_formula_units_Z 2
_cell_length_a 16.375(2)
_cell_length_b 11.233(2)
_cell_length_c 7.615(1)
_cell_volume 1366.6
_refine_ls_R_factor_all 0.038
_cod_database_code 1000424

loop_
_symmetry_equiv_pos_as_xyz
x,y,z
x,-y,z
-x,-y,-z
-x,y,-z
1/2+x,1/2+y,z
1/2+x,1/2-y,z
1/2-x,1/2-y,-z
1/2-x,1/2+y,-z

loop_
_atom_site_aniso_label
_atom_site_aniso_U_11
_atom_site_aniso_U_12
_atom_site_aniso_U_13
_atom_site_aniso_U_22
_atom_site_aniso_U_23
_atom_site_aniso_U_33
Pb1 0.0163(9) 0. 0.0030(8) 0.0214(10) 0. 0.0115(10)
Pb2 0.0199(7) 0. 0.0017(6) 0.0163(7) 0. 0.0159(8)
Pb3 0.0179(5) 0.0004(4) 0.0032(4) 0.0158(5) -0.0007(4) 0.0114(5)
Fe1 0.0133(31) 0. 0.0035(25) 0.0034(30) 0. 0.0005(30)
Fe2 0.0186(24) 0. 0.0036(19) 0.0068(22) 0. 0.0060(22)
Fe3 0.0147(15) -0.0012(13) 0.0034(13) 0.0066(16) 0.0031(13) 0.0073(16)
F1 0.0304(75) 0.0027(61) 0.0015(60) 0.0100(67) -0.0157(58) 0.0182(71)
F2 0.0287(71) -0.0038(59) 0.0080(55) 0.0105(64) -0.0022(54) 0.0076(65)
F3 0.0133(62) -0.0116(62) 0.0030(56) 0.0351(82) -0.0021(64) 0.0161(71)
F4 0.0165(69) 0.0017(64) 0.0010(56) 0.0339(81) 0.0044(69) 0.0191(72)
F5 0.0338(80) 0.0042(68) 0.0073(65) 0.0225(76) 0.0091(64) 0.0242(79)
F6 0.0322(83) 0.0046(69) 0.0035(72) 0.0288(89) -0.0321(77) 0.0421(94)
F7 0.0368(87) -0.0189(77) 0.0105(63) 0.0431(98) 0.0073(69) 0.0113(74)
F8 0.0302(113) 0. -0.0037(85) 0.0301(115) 0. 0.0054(96)
F9 0.0549(145) 0. -0.0028(95) 0.0480(141) 0. .0000(95)
F10 0.0352(114) 0. 0.0102(91) 0.0192(104) 0. 0.0177(107)

loop_
_atom_site_label
_atom_site_type_symbol
_atom_site_symmetry_multiplicity
_atom_site_Wyckoff_symbol
_atom_site_fract_x
_atom_site_fract_y
_atom_site_fract_z
_atom_site_occupancy
_atom_site_attached_hydrogens
_atom_site_calc_flag
Pb1 Pb2+ 2 a 0. 0. 0. 1. 0 d
Pb2 Pb2+ 4 i 0.2585(1) 0. 0.1012(2) 1. 0 d
Pb3 Pb2+ 8 j 0.1463(1) 0.3089(1) 0.2955(1) 1. 0 d
Fe1 Fe2+ 2 d 0. 0.5 0.5 1. 0 d
Fe2 Fe3+ 4 i 0.1640(3) 0. 0.5346(6) 1. 0 d
Fe3 Fe3+ 8 j 0.1072(2) 0.2451(3) 0.8002(4) 1. 0 d
F1 F1- 8 j 0.3669(8) 0.6248(11) 0.0088(17) 1. 0 d
F2 F1- 8 j 0.3754(8) 0.1318(11) 0.0192(15) 1. 0 d
F3 F1- 8 j 0.2757(8) 0.2395(13) 0.1962(17) 1. 0 d
F4 F1- 8 j 0.0058(8) 0.2198(12) 0.1951(18) 1. 0 d
F5 F1- 8 j 0.4174(8) 0.1351(12) 0.3839(18) 1. 0 d
F6 F1- 8 j 0.4017(9) 0.3803(13) 0.3829(20) 1. 0 d
F7 F1- 8 j 0.2315(9) 0.1221(13) 0.4593(17) 1. 0 d
F8 F1- 4 i 0.7533(12) 0. 0.2333(23) 1. 0 d
F9 F1- 4 i 0.0990(14) 0. 0.2985(24) 1. 0 d
F10 F1- 4 i 0.5718(12) 0. 0.3176(25) 1. 0 d

loop_
_atom_type_symbol
_atom_type_oxidation_number
Pb2+ 2.000
Fe2+ 2.000
Fe3+ 3.000
F1- -1.000
